data_8100100
loop_
_publ_author_name
'Shao, Si-Chang'
'Yang, Song'
'Zhang, Shu-Ping'
'Wang, Da-Qi'
'Zhu, Hai-Liang'

_publ_section_title
;
Crystal structure of 4-(3,4-dimethylphenyl)-3,5-bis(2-pyridyl)-1,2,
4-triazole, C~20~H~17~N~5~
;
_journal_issue 3
_journal_name_full 'Zeitschrift f\"ur Kristallographie - New Crystal Structures'
_journal_page_first 257
_journal_page_last 258
_journal_volume 219
_journal_year 2004
_chemical_formula_moiety 'C20 H17 N5'
_chemical_formula_sum 'C20 H17 N5'
_chemical_formula_weight 327.39
_space_group_IT_number 2
_symmetry_cell_setting triclinic
_symmetry_space_group_name_Hall '-P 1'
_symmetry_space_group_name_H-M 'P -1'
_cell_angle_alpha 82.630(5)
_cell_angle_beta 62.925(5)
_cell_angle_gamma 63.291(5)
_cell_formula_units_Z 2
_cell_length_a 10.006(3)
_cell_length_b 10.318(3)
_cell_length_c 10.371(3)
_cell_measurement_temperature 298(2)
_cell_volume 847.7(5)
_diffrn_ambient_temperature 298(2)
_exptl_crystal_density_diffrn 1.283
_cod_depositor_comments
;
The following automatic conversions were performed:

'_symmetry_cell_setting' tag value 'Triclnic' was replaced with
'triclinic' value.

Automatic conversion script
Id: cif_fix_values 1646 2011-03-28 12:23:43Z adriana 
;
_cod_database_code 8100100

loop_
_symmetry_equiv_pos_as_xyz
'x, y, z'
'-x, -y, -z'

loop_
_atom_site_label
_atom_site_type_symbol
_atom_site_fract_x
_atom_site_fract_y
_atom_site_fract_z
_atom_site_U_iso_or_equiv
_atom_site_adp_type
_atom_site_occupancy
_atom_site_symmetry_multiplicity
_atom_site_Wyckoff_symbol
_atom_site_calc_flag
_atom_site_refinement_flags
_atom_site_disorder_assembly
_atom_site_disorder_group
N1 N 0.25737(19) 0.43417(17) 0.01826(17) 0.0445(5) Uani 1 2 a d . . .
N2 N 0.3250(2) 0.20503(19) -0.0288(2) 0.0621(5) Uani 1 2 a d . . .
N3 N 0.3243(2) 0.2764(2) -0.15077(19) 0.0598(5) Uani 1 2 a d . . .
N4 N 0.1624(2) 0.35648(18) 0.32880(19) 0.0550(5) Uani 1 2 a d . . .
N5 N 0.3796(2) 0.5877(2) -0.2440(2) 0.0571(5) Uani 1 2 a d . . .
C1 C 0.2859(3) 0.3003(2) 0.0704(2) 0.0478(6) Uani 1 2 a d . . .
C2 C 0.2844(2) 0.4128(2) -0.1205(2) 0.0462(5) Uani 1 2 a d . . .
C3 C 0.2803(3) 0.2604(2) 0.2135(2) 0.0466(5) Uani 1 2 a d . . .
C4 C 0.3944(3) 0.1234(2) 0.2222(2) 0.0563(6) Uani 1 2 a d . . .
H4 H 0.4745 0.0589 0.1393 0.068 Uiso 1 2 a calc R . .
C5 C 0.3862(3) 0.0852(3) 0.3566(3) 0.0665(7) Uani 1 2 a d . . .
H5 H 0.4608 -0.0060 0.3663 0.080 Uiso 1 2 a calc R . .
C6 C 0.2672(3) 0.1827(3) 0.4754(3) 0.0686(7) Uani 1 2 a d . . .
H6 H 0.2601 0.1599 0.5673 0.082 Uiso 1 2 a calc R . .
C7 C 0.1586(3) 0.3148(3) 0.4570(2) 0.0640(7) Uani 1 2 a d . . .
H7 H 0.0767 0.3798 0.5392 0.077 Uiso 1 2 a calc R . .
C8 C 0.2879(3) 0.5192(2) -0.2285(2) 0.0481(6) Uani 1 2 a d . . .
C9 C 0.2119(3) 0.5367(3) -0.3158(2) 0.0614(6) Uani 1 2 a d . . .
H9 H 0.1471 0.4888 -0.3005 0.074 Uiso 1 2 a calc R . .
C10 C 0.2333(3) 0.6261(3) -0.4258(3) 0.0729(8) Uani 1 2 a d . . .
H10 H 0.1828 0.6400 -0.4861 0.088 Uiso 1 2 a calc R . .
C11 C 0.3301(3) 0.6943(3) -0.4453(3) 0.0686(7) Uani 1 2 a d . . .
H11 H 0.3496 0.7533 -0.5207 0.082 Uiso 1 2 a calc R . .
C12 C 0.3973(3) 0.6733(2) -0.3511(3) 0.0655(7) Uani 1 2 a d . . .
H12 H 0.4599 0.7226 -0.3630 0.079 Uiso 1 2 a calc R . .
C13 C 0.2092(3) 0.5703(2) 0.0882(2) 0.0427(5) Uani 1 2 a d . . .
C14 C 0.0678(3) 0.6905(2) 0.0966(2) 0.0467(5) Uani 1 2 a d . . .
H14 H 0.0008 0.6814 0.0625 0.056 Uiso 1 2 a calc R . .
C15 C 0.0233(3) 0.8268(2) 0.1562(2) 0.0502(6) Uani 1 2 a d . . .
C16 C 0.1267(3) 0.8369(3) 0.2060(2) 0.0594(6) Uani 1 2 a d . . .
C17 C 0.2644(3) 0.7150(3) 0.1992(2) 0.0607(6) Uani 1 2 a d . . .
H17 H 0.3307 0.7228 0.2352 0.073 Uiso 1 2 a calc R . .
C18 C 0.3088(3) 0.5805(2) 0.1410(2) 0.0517(6) Uani 1 2 a d . . .
H18 H 0.4033 0.4988 0.1373 0.062 Uiso 1 2 a calc R . .
C19 C -0.1322(3) 0.9551(2) 0.1645(3) 0.0739(7) Uani 1 2 a d . . .
H19A H -0.2109 0.9890 0.2646 0.111 Uiso 1 2 a calc R . .
H19B H -0.1806 0.9269 0.1184 0.111 Uiso 1 2 a calc R . .
H19C H -0.1048 1.0317 0.1159 0.111 Uiso 1 2 a calc R . .
C20 C 0.0847(4) 0.9830(3) 0.2693(3) 0.1022(10) Uani 1 2 a d . . .
H20A H 0.1580 0.9688 0.3109 0.153 Uiso 1 2 a calc R . .
H20B H -0.0293 1.0255 0.3433 0.153 Uiso 1 2 a calc R . .
H20C H 0.0988 1.0470 0.1935 0.153 Uiso 1 2 a calc R . .

loop_
_atom_site_aniso_label
_atom_site_aniso_U_11
_atom_site_aniso_U_22
_atom_site_aniso_U_33
_atom_site_aniso_U_23
_atom_site_aniso_U_13
_atom_site_aniso_U_12
N1 0.0453(11) 0.0385(11) 0.0462(11) -0.0021(9) -0.0221(9) -0.0124(9)
N2 0.0761(14) 0.0475(12) 0.0608(12) -0.0011(10) -0.0349(11) -0.0200(10)
N3 0.0692(14) 0.0500(13) 0.0585(12) -0.0038(10) -0.0328(11) -0.0184(10)
N4 0.0504(12) 0.0508(12) 0.0509(11) -0.0011(10) -0.0218(10) -0.0116(10)
N5 0.0508(12) 0.0618(13) 0.0617(13) 0.0045(10) -0.0273(10) -0.0249(10)
C1 0.0449(13) 0.0399(14) 0.0516(14) -0.0040(11) -0.0207(11) -0.0119(11)
C2 0.0428(13) 0.0472(14) 0.0476(13) -0.0028(11) -0.0226(11) -0.0149(11)
C3 0.0465(14) 0.0408(13) 0.0520(14) 0.0036(11) -0.0232(12) -0.0175(11)
C4 0.0525(15) 0.0434(14) 0.0637(15) 0.0008(12) -0.0249(12) -0.0139(12)
C5 0.0619(17) 0.0539(16) 0.0803(18) 0.0224(14) -0.0375(15) -0.0212(13)
C6 0.0644(17) 0.0748(18) 0.0611(16) 0.0244(14) -0.0297(14) -0.0294(15)
C7 0.0573(16) 0.0701(17) 0.0512(15) 0.0019(13) -0.0195(12) -0.0217(14)
C8 0.0430(13) 0.0490(14) 0.0460(13) -0.0069(11) -0.0190(11) -0.0135(12)
C9 0.0659(16) 0.0767(17) 0.0543(14) 0.0078(13) -0.0325(13) -0.0364(14)
C10 0.0775(19) 0.087(2) 0.0636(17) 0.0089(15) -0.0424(15) -0.0331(17)
C11 0.0731(19) 0.0603(16) 0.0556(16) 0.0085(13) -0.0254(14) -0.0205(15)
C12 0.0656(17) 0.0660(17) 0.0656(16) 0.0049(14) -0.0245(14) -0.0342(14)
C13 0.0427(13) 0.0383(13) 0.0394(12) -0.0006(10) -0.0146(10) -0.0147(11)
C14 0.0415(13) 0.0472(14) 0.0455(13) 0.0028(10) -0.0156(10) -0.0185(11)
C15 0.0449(14) 0.0374(13) 0.0450(13) 0.0037(10) -0.0088(11) -0.0113(11)
C16 0.0675(17) 0.0561(16) 0.0543(14) -0.0008(12) -0.0201(13) -0.0329(14)
C17 0.0576(16) 0.0743(18) 0.0537(15) -0.0039(13) -0.0223(12) -0.0320(14)
C18 0.0482(14) 0.0566(15) 0.0456(13) -0.0026(11) -0.0185(11) -0.0201(12)
C19 0.0641(17) 0.0536(15) 0.0767(17) 0.0089(13) -0.0204(14) -0.0167(13)
C20 0.124(3) 0.0717(19) 0.114(2) -0.0205(17) -0.044(2) -0.0478(19)

loop_
_geom_bond_atom_site_label_1
_geom_bond_atom_site_label_2
_geom_bond_distance
_geom_bond_site_symmetry_2
_geom_bond_publ_flag
N1 C1 1.370(2) . ?
N1 C2 1.366(2) . ?
N1 C13 1.438(2) . ?
N2 C1 1.313(2) . ?
N2 N3 1.381(2) . ?
N3 C2 1.315(2) . ?
N4 C3 1.331(2) . ?
N4 C7 1.333(3) . ?
N5 C12 1.325(3) . ?
N5 C8 1.336(3) . ?
C1 C3 1.471(3) . ?
C2 C8 1.465(3) . ?
C3 C4 1.386(3) . ?
C4 C5 1.374(3) . ?
C4 H4 0.9300 . ?
C5 C6 1.362(3) . ?
C5 H5 0.9300 . ?
C6 C7 1.366(3) . ?
C6 H6 0.9300 . ?
C7 H7 0.9300 . ?
C8 C9 1.375(3) . ?
C9 C10 1.372(3) . ?
C9 H9 0.9300 . ?
C10 C11 1.369(3) . ?
C10 H10 0.9300 . ?
C11 C12 1.367(3) . ?
C11 H11 0.9300 . ?
C12 H12 0.9300 . ?
C13 C18 1.381(3) . ?
C13 C14 1.373(3) . ?
C14 C15 1.403(3) . ?
C14 H14 0.9300 . ?
C15 C16 1.394(3) . ?
C15 C19 1.495(3) . ?
C16 C17 1.365(3) . ?
C16 C20 1.521(3) . ?
C17 C18 1.380(3) . ?
C17 H17 0.9300 . ?
C18 H18 0.9300 . ?
C19 H19A 0.9600 . ?
C19 H19B 0.9600 . ?
C19 H19C 0.9600 . ?
C20 H20A 0.9600 . ?
C20 H20B 0.9600 . ?
C20 H20C 0.9600 . ?

loop_
_cod_related_entry_id
_cod_related_entry_database
_cod_related_entry_code
1 ChemSpider 21130822
